data_2008437
loop_
_publ_author_name
'S. Kolappan'
'T. P. Seshadri'

_publ_section_title
;
 <i>N</i>^6^-Anisoyladenosine monohydrate
;
_journal_issue 4
_journal_name_full 'Acta Crystallographica Section C'
_journal_page_first 603
_journal_page_last 604
_journal_paper_doi 10.1107/S0108270198015248
_journal_volume 55
_journal_year 1999
_chemical_formula_moiety 'C18 H19 N5 O6, H2 O'
_chemical_formula_sum 'C18 H21 N5 O7'
_chemical_formula_weight 419.40
_chemical_name_systematic
;
N^6^Anisoyl Adenosine Monohydrate
;
_space_group_IT_number 4
_symmetry_cell_setting monoclinic
_symmetry_space_group_name_Hall 'P 2yb'
_symmetry_space_group_name_H-M 'P 1 21 1'
_audit_creation_method SHELXL
_cell_angle_alpha 90.000(10)
_cell_angle_beta 102.89(2)
_cell_angle_gamma 90.00(2)
_cell_formula_units_Z 2
_cell_length_a 9.412(2)
_cell_length_b 6.9140(10)
_cell_length_c 14.667(2)
_cell_measurement_reflns_used 25
_cell_measurement_temperature 293(2)
_cell_measurement_theta_max 25
_cell_measurement_theta_min 8
_cell_volume 930.4(3)
_computing_data_collection 'CAD-4 Software (Enraf-Nonius, 1989)'
_computing_data_reduction 'CAD-4 Software'
_computing_molecular_graphics 'Xtal\_GX (Hall & du Boulay, 1995)'
_computing_publication_material 'SHELXL-93 (Sheldrick, 1993)'
_computing_structure_refinement 'SHELXL-93 (Sheldrick, 1993)'
_computing_structure_solution 'SIR97 (Altomare et al., 1997)'
_diffrn_ambient_temperature 293(2)
_diffrn_measurement_device 'Enraf--Nonius CAD4 diffractometer'
_diffrn_measurement_method \w-2\q
_diffrn_radiation_monochromator graphite
_diffrn_radiation_source 'fine-focus sealed tube'
_diffrn_radiation_type CuK\a
_diffrn_radiation_wavelength 1.5418
_diffrn_reflns_av_R_equivalents 0.0211
_diffrn_reflns_av_sigmaI/netI 0.0155
_diffrn_reflns_limit_h_max 11
_diffrn_reflns_limit_h_min 0
_diffrn_reflns_limit_k_max 8
_diffrn_reflns_limit_k_min 0
_diffrn_reflns_limit_l_max 17
_diffrn_reflns_limit_l_min -18
_diffrn_reflns_number 2367
_diffrn_reflns_theta_max 72.90
_diffrn_reflns_theta_min 3.09
_diffrn_standards_decay_% none
_diffrn_standards_interval_count 100
_diffrn_standards_number 3
_exptl_absorpt_coefficient_mu 0.994
_exptl_absorpt_correction_type none
_exptl_crystal_colour Colourless
_exptl_crystal_density_diffrn 1.497
_exptl_crystal_density_method 'not measured'
_exptl_crystal_description Plate
_exptl_crystal_F_000 440
_exptl_crystal_size_max 0.8
_exptl_crystal_size_mid 0.2
_exptl_crystal_size_min 0.05
_refine_diff_density_max .303
_refine_diff_density_min -.186
_refine_ls_abs_structure_details 'Flack (1983)'
_refine_ls_abs_structure_Flack 0.2(2)
_refine_ls_extinction_coef 0.0120(17)
_refine_ls_extinction_method 'SHELXL93 (Sheldrick, 1993)'
_refine_ls_goodness_of_fit_all 1.013
_refine_ls_goodness_of_fit_obs 1.009
_refine_ls_hydrogen_treatment mixed
_refine_ls_matrix_type full
_refine_ls_number_parameters 301
_refine_ls_number_reflns 2026
_refine_ls_number_restraints 0
_refine_ls_restrained_S_all 1.013
_refine_ls_restrained_S_obs 1.009
_refine_ls_R_factor_all 0.0371
_refine_ls_R_factor_obs 0.0356
_refine_ls_shift/esd_max 0.004
_refine_ls_shift/esd_mean 0.000
_refine_ls_structure_factor_coef Fsqd
_refine_ls_weighting_details 'w = 1/[s^2^(Fo^2^)+( 0.1000P)^2^] where P=(Fo^2^+2Fc^2^)/3'
_refine_ls_weighting_scheme calc
_refine_ls_wR_factor_all 0.1048
_refine_ls_wR_factor_obs 0.1021
_reflns_number_observed 1948
_reflns_number_total 2026
_reflns_observed_criterion >2sigma(I)
_cod_data_source_file vj1092.cif
_cod_data_source_block asya
_cod_depositor_comments
;
The following automatic conversions were performed:
'_symmetry_cell_setting' value 'Monoclinic' changed to 'monoclinic'
according to '/home/saulius/struct/CIF-dictionaries/cif_core.dic'
dictionary named 'cif_core.dic' version 2.4.1 from 2010-06-29.

Automatic conversion script
Id: cif_fix_enum 1527 2010-12-29 10:47:43Z saulius 

The following automatic conversions were performed:

'_symmetry_cell_setting' value 'Monoclinic' changed to 'monoclinic'
according to /home/saulius/struct/CIF-dictionaries/cif_core.dic
dictionary named 'cif_core.dic' version 2.4.1 from
2010-06-29.

'_geom_torsion_publ_flag' value 'Yes' changed to 'yes'
according to /home/saulius/struct/CIF-dictionaries/cif_core.dic
dictionary named 'cif_core.dic' version 2.4.1 from 2010-06-29 (8
times).

Automatic conversion script
Id: cif_fix_values 1715 2011-07-08 13:25:40Z adriana 

The following automatic conversions were performed:

'_refine_ls_weighting_scheme' value 'calc w = 1/[s^2^(Fo^2^)+(
0.1000P)^2^] where P=(Fo^2^+2Fc^2^)/3' was changed to 'calc'. New tag
'_refine_ls_weighting_details' was created. The value of the new tag
was set to 'w = 1/[s^2^(Fo^2^)+( 0.1000P)^2^] where
P=(Fo^2^+2Fc^2^)/3'.

Automatic conversion script
Id: cif_fix_values 3143 2015-03-26 13:38:13Z robertas 
;
_cod_original_sg_symbol_H-M 'P 21'
_cod_database_code 2008437
_cod_database_fobs_code 2008437

loop_
_symmetry_equiv_pos_as_xyz
'x, y, z'
'-x, y+1/2, -z'

loop_
_atom_site_aniso_label
_atom_site_aniso_U_11
_atom_site_aniso_U_22
_atom_site_aniso_U_33
_atom_site_aniso_U_12
_atom_site_aniso_U_13
_atom_site_aniso_U_23
N1 0.0265(7) 0.0340(9) 0.0375(8) 0.0011(7) 0.0055(6) -0.0025(7)
C2 0.0297(9) 0.0376(10) 0.0346(9) 0.0006(9) 0.0071(7) -0.0043(8)
N3 0.0279(8) 0.0364(9) 0.0327(7) -0.0001(7) 0.0064(6) -0.0018(7)
C4 0.0228(8) 0.0298(10) 0.0345(9) -0.0008(7) 0.0050(7) 0.0031(8)
C5 0.0244(8) 0.0338(10) 0.0331(9) -0.0014(8) 0.0053(7) 0.0028(8)
C6 0.0228(8) 0.0283(9) 0.0338(9) -0.0017(8) 0.0037(7) 0.0024(8)
N6 0.0245(7) 0.0412(10) 0.0325(8) -0.0006(7) 0.0036(6) 0.0030(7)
N7 0.0267(7) 0.0587(12) 0.0323(8) 0.0001(9) 0.0070(6) 0.0013(9)
C8 0.0246(8) 0.0638(15) 0.0325(8) 0.0002(10) 0.0057(7) -0.0008(10)
N9 0.0199(7) 0.0430(9) 0.0312(7) 0.0010(7) 0.0037(6) 0.0013(7)
C1' 0.0220(8) 0.0343(9) 0.0276(7) 0.0015(8) 0.0024(6) -0.0001(8)
C2' 0.0230(8) 0.0308(9) 0.0323(8) 0.0008(8) 0.0062(6) -0.0005(8)
O2' 0.0297(7) 0.0320(8) 0.0438(8) 0.0012(6) 0.0102(6) 0.0040(6)
C3' 0.0261(8) 0.0282(9) 0.0346(9) 0.0029(7) 0.0005(7) -0.0039(8)
O3' 0.0500(9) 0.0301(8) 0.0389(8) -0.0016(7) -0.0090(6) -0.0045(6)
C4' 0.0318(9) 0.0309(10) 0.0301(8) 0.0022(8) 0.0016(6) 0.0001(7)
O4' 0.0275(7) 0.0458(9) 0.0459(8) 0.0031(6) 0.0090(5) 0.0139(7)
C5' 0.0396(10) 0.0306(10) 0.0393(9) -0.0018(9) -0.0045(8) -0.0051(9)
O5' 0.0487(9) 0.0310(8) 0.0511(9) 0.0046(7) -0.0053(7) -0.0081(7)
C10 0.0267(8) 0.0395(11) 0.0350(9) -0.0006(9) 0.0041(7) 0.0005(9)
O10 0.0308(7) 0.106(2) 0.0363(7) -0.0135(10) 0.0077(5) 0.0016(10)
C11 0.0300(9) 0.0304(10) 0.0349(9) 0.0013(8) 0.0034(7) -0.0010(8)
C12 0.0298(9) 0.0389(11) 0.0405(10) -0.0001(10) 0.0059(7) 0.0038(10)
C13 0.0401(10) 0.0432(12) 0.0374(10) 0.0055(10) 0.0113(8) 0.0015(9)
C14 0.0388(10) 0.0358(11) 0.0360(10) 0.0076(9) -0.0007(8) -0.0036(9)
C15 0.0312(9) 0.0505(13) 0.0437(11) 0.0010(10) 0.0015(8) -0.0023(11)
C16 0.0293(9) 0.0462(12) 0.0374(10) -0.0002(10) 0.0023(7) 0.0001(10)
O17 0.0498(9) 0.0672(12) 0.0360(7) 0.0106(9) -0.0044(6) -0.0042(9)
C18 0.085(2) 0.118(4) 0.0343(11) 0.014(3) 0.0077(12) -0.004(2)
O1W 0.0560(10) 0.0651(13) 0.0420(8) 0.0069(11) -0.0011(7) -0.0078(10)

loop_
_atom_site_label
_atom_site_fract_x
_atom_site_fract_y
_atom_site_fract_z
_atom_site_U_iso_or_equiv
_atom_site_thermal_displace_type
_atom_site_calc_flag
_atom_site_refinement_flags
_atom_site_occupancy
_atom_site_disorder_group
_atom_site_type_symbol
N1 0.8953(2) -0.2648(4) 0.30400(12) 0.0329(4) Uani d . 1 . N
C2 0.8028(2) -0.2704(4) 0.21970(14) 0.0340(4) Uani d . 1 . C
H2 0.8450(2) -0.2985(4) 0.16961(14) 0.051(8) Uiso calc R 1 . H
N3 0.6600(2) -0.2417(4) 0.19791(11) 0.0324(4) Uani d . 1 . N
C4 0.6110(2) -0.2054(4) 0.27477(13) 0.0293(4) Uani d . 1 . C
C5 0.6915(2) -0.1945(4) 0.36582(13) 0.0306(4) Uani d . 1 . C
C6 0.8429(2) -0.2245(4) 0.37937(13) 0.0287(4) Uani d . 1 . C
N6 0.9326(2) -0.2202(4) 0.46786(11) 0.0332(4) Uani d . 1 . N
H6 0.8914(2) -0.2292(4) 0.51445(11) 0.058(9) Uiso calc R 1 . H
N7 0.6016(2) -0.1593(4) 0.42686(11) 0.0392(4) Uani d . 1 . N
C8 0.4699(2) -0.1498(5) 0.37242(13) 0.0404(5) Uani d . 1 . C
H8 0.3863(2) -0.1276(5) 0.39478(13) 0.029(6) Uiso calc R 1 . H
N9 0.4684(2) -0.1759(4) 0.27978(10) 0.0317(4) Uani d . 1 . N
C1' 0.3453(2) -0.1847(4) 0.19982(12) 0.0285(4) Uani d . 1 . C
H1' 0.3494(2) -0.3060(4) 0.16594(12) 0.034(7) Uiso calc R 1 . H
C2' 0.1980(2) -0.1684(4) 0.22577(12) 0.0287(4) Uani d . 1 . C
H2' 0.2029(2) -0.0738(4) 0.27613(12) 0.024(5) Uiso calc R 1 . H
O2' 0.15442(14) -0.3499(4) 0.25358(10) 0.0349(4) Uani d . 1 . O
H2O 0.101(5) -0.3344(4) 0.290(3) 0.14(2) Uiso calc R 1 . H
C3' 0.1047(2) -0.0895(4) 0.13421(13) 0.0306(4) Uani d . 1 . C
H3' 0.0171(2) -0.0242(4) 0.14420(13) 0.059(8) Uiso calc R 1 . H
O3' 0.0698(2) -0.2486(4) 0.07269(11) 0.0426(4) Uani d . 1 . O
H3O 0.030(3) -0.2096(5) 0.0204(5) 0.053(9) Uiso calc R 1 . H
C4' 0.2100(2) 0.0519(4) 0.10447(12) 0.0318(4) Uani d . 1 . C
H4' 0.1903(2) 0.0569(4) 0.03603(12) 0.032(6) Uiso calc R 1 . H
O4' 0.35364(15) -0.0272 0.13996(10) 0.0396(4) Uani d . 1 . O
C5' 0.2082(2) 0.2559(4) 0.14280(14) 0.0386(5) Uani d . 1 . C
H5' 0.2188(2) 0.2515(4) 0.21008(14) 0.040(6) Uiso calc R 1 . H
H5" 0.2889(2) 0.3297(4) 0.12946(14) 0.054(8) Uiso calc R 1 . H
O5' 0.0748(2) 0.3451(4) 0.10044(13) 0.0462(4) Uani d . 1 . O
H5O 0.068(4) 0.449(5) 0.126(3) 0.17(3) Uiso calc R 1 . H
C10 1.0833(2) -0.2027(4) 0.48825(13) 0.0341(4) Uani d . 1 . C
O10 1.1497(2) -0.1716(5) 0.42788(10) 0.0577(6) Uani d . 1 . O
C11 1.1605(2) -0.2172(4) 0.58850(13) 0.0324(4) Uani d . 1 . C
C12 1.0960(2) -0.2572(5) 0.66226(15) 0.0367(5) Uani d . 1 . C
H12 0.9965(2) -0.2824(5) 0.65037(15) 0.047(7) Uiso calc R 1 . H
C13 1.1767(2) -0.2606(5) 0.75348(15) 0.0398(5) Uani d . 1 . C
H13 1.1313(2) -0.2861(5) 0.80240(15) 0.048(8) Uiso calc R 1 . H
C14 1.3263(2) -0.2257(4) 0.77176(14) 0.0383(5) Uani d . 1 . C
C15 1.3929(2) -0.1905(5) 0.6984(2) 0.0428(5) Uani d . 1 . C
H15 1.4930(2) -0.1701(5) 0.7102(2) 0.048(7) Uiso calc R 1 . H
C16 1.3119(2) -0.1857(5) 0.60816(15) 0.0384(5) Uani d . 1 . C
H16 1.3577(2) -0.1613(5) 0.55935(15) 0.039(7) Uiso calc R 1 . H
O17 1.4152(2) -0.2169(4) 0.85798(11) 0.0532(5) Uani d . 1 . O
C18 1.3599(4) -0.2806(9) 0.9362(2) 0.0799(13) Uani d . 1 . C
H18 1.4340(4) -0.2663(9) 0.9925(2) 0.103(15) Uiso calc R 1 . H
H18A 1.3320(4) -0.4141(9) 0.9279(2) 0.15(3) Uiso calc R 1 . H
H18B 1.2766(4) -0.2041(9) 0.9406(2) 0.067(10) Uiso calc R 1 . H
O1W 0.7417(2) -0.1657(5) 0.61514(12) 0.0562(5) Uani d . 1 . O
H1W 0.682(4) -0.140(6) 0.557(2) 0.059(8) Uiso d . 1 . H
H2W 0.749(4) -0.050(8) 0.648(2) 0.071(11) Uiso d . 1 . H

loop_
_atom_type_symbol
_atom_type_description
_atom_type_scat_dispersion_real
_atom_type_scat_dispersion_imag
_atom_type_scat_source
C C .0181 .0091 'International Tables Vol C Tables 4.2.6.8 and 6.1.1.4'
H H .0000 .0000 'International Tables Vol C Tables 4.2.6.8 and 6.1.1.4'
N N .0311 .0180 'International Tables Vol C Tables 4.2.6.8 and 6.1.1.4'
O O .0492 .0322 'International Tables Vol C Tables 4.2.6.8 and 6.1.1.4'

loop_
_geom_angle_atom_site_label_1
_geom_angle_atom_site_label_2
_geom_angle_atom_site_label_3
_geom_angle
C6 N1 C2 118.9(2)
N3 C2 N1 129.1(2)
C2 N3 C4 110.3(2)
N3 C4 N9 126.8(2)
N3 C4 C5 127.5(2)
N9 C4 C5 105.7(2)
N7 C5 C4 110.6(2)
N7 C5 C6 132.8(2)
C4 C5 C6 116.5(2)
N1 C6 N6 121.4(2)
N1 C6 C5 117.5(2)
N6 C6 C5 121.1(2)
C6 N6 C10 125.8(2)
C8 N7 C5 104.2(2)
N7 C8 N9 113.3(2)
C8 N9 C4 106.2(2)
C8 N9 C1' 129.57(15)
C4 N9 C1' 124.18(15)
O4' C1' N9 108.9(2)
O4' C1' C2' 106.18(15)
N9 C1' C2' 113.67(14)
O2' C2' C1' 110.3(2)
O2' C2' C3' 115.1(2)
C1' C2' C3' 100.53(14)
O3' C3' C4' 113.0(2)
O3' C3' C2' 106.8(2)
C4' C3' C2' 101.41(15)
O4' C4' C5' 107.7(2)
O4' C4' C3' 105.7(2)
C5' C4' C3' 115.4(2)
C1' O4' C4' 109.81(14)
O5' C5' C4' 108.9(2)
O10 C10 N6 121.8(2)
O10 C10 C11 121.0(2)
N6 C10 C11 117.1(2)
C12 C11 C16 118.2(2)
C12 C11 C10 125.7(2)
C16 C11 C10 116.1(2)
C11 C12 C13 121.3(2)
C12 C13 C14 119.7(2)
O17 C14 C15 115.3(2)
O17 C14 C13 125.1(2)
C15 C14 C13 119.6(2)
C16 C15 C14 120.3(2)
C15 C16 C11 120.9(2)
C14 O17 C18 118.4(2)

loop_
_geom_bond_atom_site_label_1
_geom_bond_atom_site_label_2
_geom_bond_site_symmetry_2
_geom_bond_distance
_geom_bond_publ_flag
N1 C6 . 1.337(2) ?
N1 C2 . 1.345(3) ?
C2 N3 . 1.325(2) ?
N3 C4 . 1.333(2) ?
C4 N9 . 1.376(2) ?
C4 C5 . 1.383(3) ?
C5 N7 . 1.384(2) ?
C5 C6 . 1.410(2) ?
C6 N6 . 1.382(2) ?
N6 C10 . 1.388(2) ?
N7 C8 . 1.318(2) ?
C8 N9 . 1.368(2) ?
N9 C1' . 1.454(2) ?
C1' O4' . 1.412(2) ?
C1' C2' . 1.522(2) ?
C2' O2' . 1.409(3) ?
C2' C3' . 1.531(2) ?
C3' O3' . 1.414(2) ?
C3' C4' . 1.523(3) ?
C4' O4' . 1.444(2) ?
C4' C5' . 1.520(3) ?
C5' O5' . 1.413(3) ?
C10 O10 . 1.211(3) ?
C10 C11 . 1.491(3) ?
C11 C12 . 1.381(3) ?
C11 C16 . 1.406(3) ?
C12 C13 . 1.383(3) ?
C13 C14 . 1.395(3) ?
C14 O17 . 1.353(2) ?
C14 C15 . 1.382(3) ?
C15 C16 . 1.373(3) ?
O17 C18 . 1.430(4) ?

loop_
_geom_torsion_atom_site_label_1
_geom_torsion_atom_site_label_2
_geom_torsion_atom_site_label_3
_geom_torsion_atom_site_label_4
_geom_torsion
_geom_torsion_publ_flag
C6 N1 C2 N3 -0.3(4) ?
N1 C2 N3 C4 -0.9(4) ?
C2 N3 C4 N9 -177.3(2) ?
C2 N3 C4 C5 0.9(3) ?
N3 C4 C5 N7 -178.4(2) ?
N9 C4 C5 N7 0.1(3) ?
N3 C4 C5 C6 0.2(3) ?
N9 C4 C5 C6 178.7(2) ?
C2 N1 C6 N6 178.8(2) ?
C2 N1 C6 C5 1.5(3) ?
N7 C5 C6 N1 176.8(2) ?
C4 C5 C6 N1 -1.4(3) ?
N7 C5 C6 N6 -0.5(4) ?
C4 C5 C6 N6 -178.8(2) ?
N1 C6 N6 C10 18.7(3) ?
C5 C6 N6 C10 -164.1(2) ?
C4 C5 N7 C8 0.1(3) ?
C6 C5 N7 C8 -178.2(2) ?
C5 N7 C8 N9 -0.2(3) ?
N7 C8 N9 C4 0.3(3) ?
N7 C8 N9 C1' 176.7(2) ?
N3 C4 N9 C8 178.3(2) ?
C5 C4 N9 C8 -0.2(2) ?
N3 C4 N9 C1' 1.6(3) ?
C5 C4 N9 C1' -176.9(2) ?
C8 N9 C1' O4' 116.0(3) ?
C4 N9 C1' O4' -68.1(2) yes
C8 N9 C1' C2' -2.2(3) ?
C4 N9 C1' C2' 173.7(2) ?
O4' C1' C2' O2' 157.2(2) ?
N9 C1' C2' O2' -83.0(2) ?
O4' C1' C2' C3' 35.3(2) yes
N9 C1' C2' C3' 155.0(2) ?
O2' C2' C3' O3' -39.2(2) ?
C1' C2' C3' O3' 79.3(2) ?
O2' C2' C3' C4' -157.61(15) ?
C1' C2' C3' C4' -39.1(2) yes
O3' C3' C4' O4' -83.3(2) ?
C2' C3' C4' O4' 30.6(2) yes
O3' C3' C4' C5' 157.8(2) ?
C2' C3' C4' C5' -88.3(2) ?
N9 C1' O4' C4' -139.7(2) ?
C2' C1' O4' C4' -16.9(2) yes
C5' C4' O4' C1' 114.8(2) ?
C3' C4' O4' C1' -9.0(2) yes
O4' C4' C5' O5' 173.1(2) yes
C3' C4' C5' O5' -69.2(2) yes
C6 N6 C10 O10 6.8(4) ?
C6 N6 C10 C11 -175.2(2) ?
O10 C10 C11 C12 -178.1(3) ?
N6 C10 C11 C12 3.9(3) ?
O10 C10 C11 C16 2.2(4) ?
N6 C10 C11 C16 -175.8(2) ?
C16 C11 C12 C13 2.0(3) ?
C10 C11 C12 C13 -177.6(2) ?
C11 C12 C13 C14 -0.9(4) ?
C12 C13 C14 O17 177.0(2) ?
C12 C13 C14 C15 -0.9(4) ?
O17 C14 C15 C16 -176.6(2) ?
C13 C14 C15 C16 1.5(4) ?
C14 C15 C16 C11 -0.3(4) ?
C12 C11 C16 C15 -1.4(4) ?
C10 C11 C16 C15 178.3(2) ?
C15 C14 O17 C18 -170.4(3) ?
C13 C14 O17 C18 11.6(4) ?

loop_
_cod_related_entry_id
_cod_related_entry_database
_cod_related_entry_code
1 ChemSpider 21183091
